data_9013812
loop_
_publ_author_name
'Kampf, A. R.'
'Rossman, G. R.'
'Steele, I. M.'
'Pluth, J. J.'
'Dunning, G. E.'
'Walstrom, R. E.'

_publ_section_title
;
 Devitoite, a new heterophyllosilicate mineral with
 astrophyllite-like layers from eastern Fresno County, California
;
_journal_name_full 'The Canadian Mineralogist'
_journal_page_first 29
_journal_page_last 40
_journal_paper_doi 10.3749/canmin.48.1.29
_journal_volume 48
_journal_year 2010
_chemical_compound_source 'Big Creek, eastern Fresno County, California'
_chemical_formula_sum 'C H4 Ba6 Fe9 O41 P2 Si8'
_chemical_name_mineral Devitoite
_space_group_IT_number 2
_symmetry_space_group_name_Hall '-P 1'
_symmetry_space_group_name_H-M 'P -1'
_cell_angle_alpha 91.337
_cell_angle_beta 96.757
_cell_angle_gamma 103.233
_cell_formula_units_Z 1
_cell_length_a 5.3437
_cell_length_b 11.6726
_cell_length_c 14.680
_cell_volume 883.961
_database_code_amcsd 0006313
_exptl_crystal_density_diffrn 4.293
_cod_original_formula_sum 'Ba6 P2 O41 C Fe9 Si8 H4'
_cod_database_code 9013812

loop_
_space_group_symop_operation_xyz
x,y,z
-x,-y,-z

loop_
_atom_site_aniso_label
_atom_site_aniso_U_11
_atom_site_aniso_U_22
_atom_site_aniso_U_33
_atom_site_aniso_U_12
_atom_site_aniso_U_13
_atom_site_aniso_U_23
Ba1 0.05400 0.03300 0.04200 0.00600 0.00500 0.00300
Ba2 0.02700 0.04000 0.04000 0.00800 0.00500 0.00300
Ba3 0.05500 0.02500 0.05700 0.00300 0.00700 0.00900
P 0.04000 0.01000 0.04000 0.00000 0.01000 0.00000
O16 0.04000 0.05000 0.05000 0.01000 0.01000 0.01000
O17 0.06000 0.07000 0.04000 0.02000 0.00000 0.02000
O18 0.02000 0.06000 0.04000 -0.01000 0.00000 0.00000
O19 0.02000 0.10000 0.10000 0.02000 0.01000 -0.04000
C 0.03000 0.09000 0.05000 0.02000 -0.01000 0.04000
O20 0.03000 0.03000 0.04000 0.04000 -0.05000 -0.05000
O22 0.05000 0.11000 0.09000 0.09000 0.05000 0.02000
Fe1 0.02500 0.02100 0.04000 0.00500 0.00600 0.00700
Fe2 0.01900 0.02500 0.04500 0.00700 0.01000 0.00600
Fe3 0.02500 0.02700 0.03900 0.00300 0.00600 0.00300
Fe4 0.03100 0.02500 0.04300 0.00800 0.00300 0.00200
Fe5 0.02600 0.02100 0.04000 0.00000 0.00500 -0.00300
Si1 0.02700 0.00500 0.03300 0.00300 0.00100 0.00500
Si2 0.02300 0.01300 0.04600 0.00000 0.00700 -0.00400
Si3 0.01900 0.01300 0.03300 0.00100 0.00600 0.00400
Si4 0.01500 0.02300 0.03400 0.00200 0.00800 0.00900
O1 0.04000 0.01000 0.06000 0.01000 0.00000 0.02000
O3 0.01000 0.01000 0.02000 -0.01000 0.00000 -0.01000
O-H4 0.02000 0.04000 0.06000 0.01000 0.01000 0.00000
O-H5 0.03000 0.02000 0.04000 -0.01000 0.02000 -0.01000
O6 0.02000 0.01000 0.05000 0.00000 0.01000 0.01000
O8 0.02000 0.11000 0.03000 -0.03000 0.01000 -0.02000
O10 0.08000 0.10000 0.02000 0.08000 0.01000 0.01000
O11 0.05000 0.14000 0.03000 0.06000 -0.01000 -0.01000
O12 0.05000 0.06000 0.05000 0.05000 0.02000 -0.01000
O13 0.10000 0.00000 0.08000 0.00000 0.02000 0.00000
O14 0.08000 0.12000 0.04000 -0.01000 0.01000 -0.02000
O15 0.05000 0.06000 0.05000 -0.03000 0.03000 -0.04000

loop_
_atom_site_label
_atom_site_fract_x
_atom_site_fract_y
_atom_site_fract_z
_atom_site_occupancy
_atom_site_U_iso_or_equiv
_atom_site_type_symbol
_atom_site_attached_hydrogens
Ba1 0.51890 0.94340 0.64460 1.00000 0.04400 Ba 0
Ba2 0.16650 0.26870 0.59720 1.00000 0.03500 Ba 0
Ba3 0.82160 0.55290 0.64130 1.00000 0.04600 Ba 0
P 0.34200 0.66100 0.53200 1.00000 0.02900 P 0
O16 0.17100 0.73200 0.56900 1.00000 0.04400 O 0
O17 0.68000 0.33100 0.57200 1.00000 0.05800 O 0
O18 0.60600 0.73300 0.56900 1.00000 0.04100 O 0
O19 0.28600 0.53400 0.55800 1.00000 0.07200 O 0
C 0.00000 0.00000 0.50000 1.00000 0.06000 C 0
O20 0.23200 0.04300 0.54100 0.50000 0.03400 O 0
O21 0.04000 0.03400 0.58600 0.50000 0.00500 O 0
O22 0.82900 0.03700 0.53500 0.50000 0.07000 O 0
Fe1 0.13120 0.28400 0.98290 1.00000 0.02900 Fe 0
Fe2 0.71040 0.42710 0.99210 1.00000 0.02900 Fe 0
Fe3 0.56550 0.14250 0.98680 1.00000 0.03100 Fe 0
Fe4 0.00000 0.00000 0.00000 1.00000 0.03300 Fe 0
Fe5 0.72710 0.27040 0.78750 1.00000 0.03000 Fe 0
Si1 0.14800 0.10490 0.79810 1.00000 0.02200 Si 0
Si2 0.03100 0.83780 0.82250 1.00000 0.02800 Si 0
Si3 0.46900 0.70850 0.82640 1.00000 0.02200 Si 0
Si4 0.31900 0.43950 0.80600 1.00000 0.02400 Si 0
O1 0.20000 0.13200 0.91000 1.00000 0.03400 O 0
O2 0.77500 0.27800 0.91300 1.00000 0.02700 O 0
O3 0.06800 0.85000 0.93200 1.00000 0.01600 O 0
O-H4 0.36300 0.01500 0.07200 1.00000 0.04000 O 1
O-H5 0.07400 0.42600 0.07000 1.00000 0.03000 O 1
O6 0.49200 0.28800 0.06200 1.00000 0.02600 O 0
O7 0.34900 0.43200 0.91700 1.00000 0.03600 O 0
O8 0.73800 0.76600 0.78500 1.00000 0.06100 O 0
O9 0.02500 0.38700 0.75500 1.00000 0.05700 O 0
O10 0.23800 0.77400 0.78600 1.00000 0.05800 O 0
O11 0.91100 0.14800 0.75100 1.00000 0.07000 O 0
O12 0.51500 0.38500 0.76000 1.00000 0.04700 O 0
O13 0.06700 0.95900 0.77500 1.00000 0.06100 O 0
O14 0.38100 0.57600 0.78300 1.00000 0.08400 O 0
O15 0.40100 0.14800 0.75300 1.00000 0.05700 O 0

loop_
_cod_changelog_entry_id
_cod_changelog_entry_author
_cod_changelog_entry_date
_cod_changelog_entry_text
1
;cod-tools version 3.8.0
Id: cif_guess_AMCSD_atom_types 9574 2023-05-10 09:00:05Z saulius
;
2023-05-10T18:54:39+03:00
;Derived atom types and hydrogen counts
from atom names that follow the AMCSD naming convention
(Wat == water, O-H == hydroxyl).
;
2
;cod-tools version 3.10.1
Id: cif_fix_AMCSD_aniso_labels 10200 2024-08-01 14:09:44Z saulius
;
2024-08-02T12:21:53+03:00
;Changed the following '_atom_site_aniso_label' values:
'OH4' -> 'O-H4'
'OH5' -> 'O-H5'
;

loop_
_cod_related_entry_id
_cod_related_entry_database
_cod_related_entry_code
1 AMCSD 0006313
